data_7200929
loop_
_publ_author_name
'Clapham, Kate M.'
'Batsanov, Andrei S.'
'Bryce, Martin R.'
'Tarbit, Brian'

_publ_section_title
;
 Trifluoromethyl-substituted pyridyl- and pyrazolylboronic acids and
 esters: synthesis and Suzuki--Miyaura cross-coupling reactions
;
_journal_issue 10
_journal_name_full 'Organic &amp; Biomolecular Chemistry'
_journal_page_first 2155
_journal_page_last 2161
_journal_paper_doi 10.1039/b901024f
_journal_volume 7
_journal_year 2009
_chemical_formula_moiety 'C21 H15 F3 N4 O'
_chemical_formula_sum 'C21 H15 F3 N4 O'
_chemical_formula_weight 396.37
_chemical_melting_point 402.1(12)
_chemical_name_common
;
2-(3-(trifluoromethyl)-4-(6-methoxypyridin-3-yl)-1-phenyl-1H-
pyrazol-5-yl)pyridine
;
_chemical_name_systematic
;
2-{3-(trifluoromethyl)-4-(6-methoxypyridin-3-yl)-1-phenyl-1H-
pyrazol-5-yl)pyridine
;
_space_group_IT_number 14
_symmetry_cell_setting monoclinic
_symmetry_space_group_name_Hall '-P 2ybc'
_symmetry_space_group_name_H-M 'P 1 21/c 1'
_atom_sites_solution_hydrogens difmap
_atom_sites_solution_primary direct
_atom_sites_solution_secondary difmap
_audit_creation_method SHELXL-97
_cell_angle_alpha 90.00
_cell_angle_beta 94.65(1)
_cell_angle_gamma 90.00
_cell_formula_units_Z 4
_cell_length_a 8.3449(4)
_cell_length_b 17.3757(6)
_cell_length_c 12.7303(5)
_cell_measurement_reflns_used 9944
_cell_measurement_temperature 120(2)
_cell_measurement_theta_max 27.49
_cell_measurement_theta_min 2.71
_cell_volume 1839.80(13)
_computing_cell_refinement 'SAINT version 7.46A (Bruker, 2007)'
_computing_data_collection 'SMART version 5.625 (Bruker, 2001)'
_computing_data_reduction 'SAINT version 7.46A (Bruker, 2007)'
_computing_molecular_graphics 'SHELXTL version 6.14 (Bruker, 2003)'
_computing_publication_material 'SHELXTL version 6.14 (Bruker, 2003)'
_computing_structure_refinement 'SHELXTL version 6.14 (Bruker, 2003)'
_computing_structure_solution 'SHELXTL version 6.14 (Bruker, 2003)'
_diffrn_ambient_temperature 120(2)
_diffrn_detector_area_resol_mean 5.6
_diffrn_measured_fraction_theta_full 1.000
_diffrn_measured_fraction_theta_max 1.000
_diffrn_measurement_device_type 'Bruker SMART 6K CCD area detector'
_diffrn_measurement_method '\w scans'
_diffrn_radiation_monochromator graphite
_diffrn_radiation_source 'fine-focus sealed tube'
_diffrn_radiation_type MoK\a
_diffrn_radiation_wavelength 0.71073
_diffrn_reflns_av_R_equivalents 0.0450
_diffrn_reflns_av_sigmaI/netI 0.0240
_diffrn_reflns_limit_h_max 10
_diffrn_reflns_limit_h_min -10
_diffrn_reflns_limit_k_max 22
_diffrn_reflns_limit_k_min -22
_diffrn_reflns_limit_l_max 16
_diffrn_reflns_limit_l_min -16
_diffrn_reflns_number 20934
_diffrn_reflns_theta_full 27.49
_diffrn_reflns_theta_max 27.49
_diffrn_reflns_theta_min 1.99
_diffrn_standards_number 0
_exptl_absorpt_coefficient_mu 0.112
_exptl_absorpt_correction_type none
_exptl_crystal_colour colorless
_exptl_crystal_density_diffrn 1.431
_exptl_crystal_density_method 'not measured'
_exptl_crystal_description prism
_exptl_crystal_F_000 816
_exptl_crystal_size_max 0.35
_exptl_crystal_size_mid 0.30
_exptl_crystal_size_min 0.26
_refine_diff_density_max 0.345
_refine_diff_density_min -0.272
_refine_diff_density_rms 0.041
_refine_ls_extinction_method none
_refine_ls_goodness_of_fit_ref 1.072
_refine_ls_hydrogen_treatment refall
_refine_ls_matrix_type full
_refine_ls_number_parameters 322
_refine_ls_number_reflns 4221
_refine_ls_number_restraints 0
_refine_ls_restrained_S_all 1.072
_refine_ls_R_factor_all 0.0404
_refine_ls_R_factor_gt 0.0359
_refine_ls_shift/su_max 0.000
_refine_ls_shift/su_mean 0.000
_refine_ls_structure_factor_coef Fsqd
_refine_ls_weighting_details 'calc w=1/[\s^2^(Fo^2^)+(0.0502P)^2^+0.5414P] where P=(Fo^2^+2Fc^2^)/3'
_refine_ls_weighting_scheme calc
_refine_ls_wR_factor_gt 0.0969
_refine_ls_wR_factor_ref 0.1007
_reflns_number_gt 3724
_reflns_number_total 4221
_reflns_threshold_expression I>2\s(I)
_cod_data_source_file b901024f.txt
_cod_data_source_block 51
_cod_depositor_comments
;
The following automatic conversions were performed:
'_symmetry_cell_setting' value 'Monoclinic' changed to 'monoclinic'
according to '/home/saulius/struct/CIF-dictionaries/cif_core.dic'
dictionary named 'cif_core.dic' version 2.4.1 from 2010-06-29.

Automatic conversion script
Id: cif_fix_enum 1527 2010-12-29 10:47:43Z saulius 
;
_cod_original_sg_symbol_H-M 'P 21/c'
_cod_database_code 7200929

loop_
_symmetry_equiv_pos_as_xyz
'x, y, z'
'-x, y+1/2, -z+1/2'
'-x, -y, -z'
'x, -y-1/2, z-1/2'

loop_
_atom_site_label
_atom_site_type_symbol
_atom_site_fract_x
_atom_site_fract_y
_atom_site_fract_z
_atom_site_U_iso_or_equiv
_atom_site_adp_type
_atom_site_occupancy
_atom_site_symmetry_multiplicity
_atom_site_calc_flag
_atom_site_refinement_flags
_atom_site_disorder_assembly
_atom_site_disorder_group
F1 F 0.96707(9) 0.33389(5) 0.33484(7) 0.0397(2) Uani 1 1 d . . .
F2 F 0.92617(9) 0.23518(5) 0.42877(7) 0.0400(2) Uani 1 1 d . . .
F3 F 0.83708(10) 0.23818(6) 0.26614(7) 0.0520(3) Uani 1 1 d . . .
O O 0.79054(12) 0.52081(5) -0.02831(7) 0.0336(2) Uani 1 1 d . . .
N1 N 0.51597(11) 0.33871(5) 0.48025(7) 0.01951(19) Uani 1 1 d . . .
N2 N 0.64842(11) 0.29461(5) 0.47475(7) 0.0215(2) Uani 1 1 d . . .
N3 N 0.30649(11) 0.47372(5) 0.47176(7) 0.0211(2) Uani 1 1 d . . .
N4 N 0.73988(13) 0.52558(6) 0.14727(8) 0.0262(2) Uani 1 1 d . . .
C1 C 0.8478(2) 0.59814(8) -0.01505(12) 0.0425(4) Uani 1 1 d . . .
H1A H 0.757(2) 0.6314(10) -0.0016(12) 0.039(4) Uiso 1 1 d . . .
H1B H 0.889(2) 0.6116(10) -0.0831(13) 0.045(4) Uiso 1 1 d . . .
H1C H 0.934(2) 0.6034(11) 0.0421(16) 0.060(5) Uiso 1 1 d . . .
C2 C 0.85736(13) 0.28048(7) 0.35370(9) 0.0249(2) Uani 1 1 d . . .
C3 C 0.70482(13) 0.31550(6) 0.38412(8) 0.0205(2) Uani 1 1 d . . .
C4 C 0.61125(12) 0.37256(6) 0.33010(8) 0.0192(2) Uani 1 1 d . . .
C5 C 0.48909(12) 0.38664(6) 0.39534(8) 0.0191(2) Uani 1 1 d . . .
C6 C 0.35480(12) 0.44203(6) 0.38326(8) 0.0195(2) Uani 1 1 d . . .
C7 C 0.28450(14) 0.45945(7) 0.28300(9) 0.0258(2) Uani 1 1 d . . .
H7 H 0.3195(18) 0.4341(9) 0.2233(12) 0.030(4) Uiso 1 1 d . . .
C8 C 0.15760(14) 0.51116(8) 0.27359(10) 0.0299(3) Uani 1 1 d . . .
H8 H 0.105(2) 0.5228(10) 0.2041(14) 0.047(5) Uiso 1 1 d . . .
C9 C 0.10591(14) 0.54384(7) 0.36408(10) 0.0284(3) Uani 1 1 d . . .
H9 H 0.0175(18) 0.5788(9) 0.3607(11) 0.032(4) Uiso 1 1 d . . .
C10 C 0.18425(13) 0.52342(7) 0.46043(9) 0.0242(2) Uani 1 1 d . . .
H10 H 0.1497(17) 0.5454(8) 0.5246(11) 0.028(3) Uiso 1 1 d . . .
C11 C 0.42249(13) 0.32581(6) 0.56853(8) 0.0201(2) Uani 1 1 d . . .
C12 C 0.26401(14) 0.30266(7) 0.55157(9) 0.0243(2) Uani 1 1 d . . .
H12 H 0.2162(18) 0.2980(8) 0.4799(12) 0.030(4) Uiso 1 1 d . . .
C13 C 0.17804(15) 0.28657(7) 0.63817(10) 0.0279(2) Uani 1 1 d . . .
H13 H 0.0674(19) 0.2709(9) 0.6263(11) 0.030(4) Uiso 1 1 d . . .
C14 C 0.25182(16) 0.29351(7) 0.73952(9) 0.0295(3) Uani 1 1 d . . .
H14 H 0.1926(19) 0.2834(9) 0.7992(12) 0.037(4) Uiso 1 1 d . . .
C15 C 0.41059(15) 0.31649(7) 0.75502(9) 0.0285(3) Uani 1 1 d . . .
H15 H 0.462(2) 0.3229(9) 0.8274(13) 0.042(4) Uiso 1 1 d . . .
C16 C 0.49778(14) 0.33338(7) 0.66925(9) 0.0242(2) Uani 1 1 d . . .
H16 H 0.6087(18) 0.3494(8) 0.6777(11) 0.028(3) Uiso 1 1 d . . .
C17 C 0.73931(14) 0.48631(7) 0.05851(9) 0.0249(2) Uani 1 1 d . . .
C18 C 0.69159(16) 0.40945(7) 0.04756(9) 0.0304(3) Uani 1 1 d . . .
H18 H 0.6930(19) 0.3856(10) -0.0207(13) 0.040(4) Uiso 1 1 d . . .
C19 C 0.64642(15) 0.37196(7) 0.13551(9) 0.0276(3) Uani 1 1 d . . .
H19 H 0.6156(18) 0.3188(9) 0.1303(11) 0.032(4) Uiso 1 1 d . . .
C20 C 0.64763(12) 0.41160(6) 0.23159(8) 0.0200(2) Uani 1 1 d . . .
C21 C 0.69359(14) 0.48803(7) 0.23232(9) 0.0234(2) Uani 1 1 d . . .
H21 H 0.6952(17) 0.5182(9) 0.2985(12) 0.032(4) Uiso 1 1 d . . .

loop_
_atom_site_aniso_label
_atom_site_aniso_U_11
_atom_site_aniso_U_22
_atom_site_aniso_U_33
_atom_site_aniso_U_23
_atom_site_aniso_U_13
_atom_site_aniso_U_12
F1 0.0223(4) 0.0359(4) 0.0625(5) 0.0092(4) 0.0141(3) 0.0015(3)
F2 0.0288(4) 0.0414(5) 0.0508(5) 0.0163(4) 0.0099(3) 0.0165(3)
F3 0.0282(4) 0.0725(6) 0.0550(5) -0.0374(5) 0.0020(4) 0.0114(4)
O 0.0503(6) 0.0282(5) 0.0232(4) 0.0008(3) 0.0099(4) -0.0115(4)
N1 0.0182(4) 0.0202(4) 0.0203(4) 0.0019(3) 0.0029(3) 0.0029(3)
N2 0.0181(4) 0.0219(4) 0.0248(4) 0.0010(3) 0.0029(3) 0.0029(3)
N3 0.0194(4) 0.0210(4) 0.0230(4) -0.0012(3) 0.0034(3) -0.0004(3)
N4 0.0355(5) 0.0207(5) 0.0227(5) 0.0001(4) 0.0030(4) -0.0015(4)
C1 0.0664(10) 0.0304(7) 0.0315(7) 0.0052(5) 0.0087(7) -0.0166(7)
C2 0.0198(5) 0.0257(6) 0.0295(6) -0.0008(4) 0.0038(4) 0.0023(4)
C3 0.0182(5) 0.0201(5) 0.0232(5) -0.0009(4) 0.0020(4) 0.0003(4)
C4 0.0179(5) 0.0193(5) 0.0206(5) -0.0019(4) 0.0019(4) -0.0006(4)
C5 0.0190(5) 0.0195(5) 0.0187(5) 0.0000(4) 0.0008(4) -0.0011(4)
C6 0.0175(5) 0.0193(5) 0.0221(5) 0.0011(4) 0.0034(4) -0.0001(4)
C7 0.0231(5) 0.0325(6) 0.0220(5) 0.0022(5) 0.0031(4) 0.0042(5)
C8 0.0245(6) 0.0377(7) 0.0272(6) 0.0076(5) 0.0007(5) 0.0065(5)
C9 0.0210(5) 0.0266(6) 0.0379(6) 0.0038(5) 0.0045(5) 0.0063(4)
C10 0.0204(5) 0.0222(5) 0.0306(6) -0.0037(4) 0.0059(4) -0.0001(4)
C11 0.0224(5) 0.0175(5) 0.0210(5) 0.0023(4) 0.0054(4) 0.0028(4)
C12 0.0246(5) 0.0246(5) 0.0239(5) -0.0004(4) 0.0036(4) -0.0017(4)
C13 0.0265(6) 0.0261(6) 0.0324(6) -0.0008(5) 0.0096(5) -0.0033(5)
C14 0.0362(6) 0.0274(6) 0.0266(6) 0.0037(4) 0.0134(5) 0.0028(5)
C15 0.0346(6) 0.0303(6) 0.0208(5) 0.0016(4) 0.0036(5) 0.0056(5)
C16 0.0236(5) 0.0252(5) 0.0239(5) 0.0010(4) 0.0020(4) 0.0034(4)
C17 0.0289(6) 0.0249(5) 0.0215(5) 0.0014(4) 0.0056(4) -0.0027(4)
C18 0.0424(7) 0.0282(6) 0.0217(5) -0.0059(4) 0.0088(5) -0.0087(5)
C19 0.0353(6) 0.0228(6) 0.0256(6) -0.0040(4) 0.0079(5) -0.0075(5)
C20 0.0183(5) 0.0215(5) 0.0204(5) -0.0001(4) 0.0036(4) 0.0007(4)
C21 0.0288(6) 0.0214(5) 0.0202(5) -0.0014(4) 0.0027(4) 0.0011(4)

loop_
_atom_type_symbol
_atom_type_description
_atom_type_scat_dispersion_real
_atom_type_scat_dispersion_imag
_atom_type_scat_source
C C 0.0033 0.0016 'International Tables Vol C Tables 4.2.6.8 and 6.1.1.4'
H H 0.0000 0.0000 'International Tables Vol C Tables 4.2.6.8 and 6.1.1.4'
N N 0.0061 0.0033 'International Tables Vol C Tables 4.2.6.8 and 6.1.1.4'
O O 0.0106 0.0060 'International Tables Vol C Tables 4.2.6.8 and 6.1.1.4'
F F 0.0171 0.0103 'International Tables Vol C Tables 4.2.6.8 and 6.1.1.4'

loop_
_exptl_crystal_face_index_h
_exptl_crystal_face_index_k
_exptl_crystal_face_index_l
_exptl_crystal_face_perp_dist
0.00 -1.00 1.00 0.1300
0.00 1.00 -1.00 0.1300
0.00 1.00 1.00 0.1500
0.00 -1.00 -1.00 0.1500
1.00 0.00 0.00 0.1750
-1.00 0.00 0.00 0.1750

loop_
_geom_angle_atom_site_label_1
_geom_angle_atom_site_label_2
_geom_angle_atom_site_label_3
_geom_angle
_geom_angle_site_symmetry_1
_geom_angle_site_symmetry_3
_geom_angle_publ_flag
C17 O C1 116.29(10) . . ?
N2 N1 C5 112.74(9) . . ?
N2 N1 C11 116.77(8) . . ?
C5 N1 C11 130.40(9) . . ?
C3 N2 N1 103.79(8) . . ?
C10 N3 C6 116.91(10) . . ?
C17 N4 C21 117.15(10) . . ?
O C1 H1A 108.6(10) . . ?
O C1 H1B 104.8(10) . . ?
H1A C1 H1B 110.1(13) . . ?
O C1 H1C 113.0(11) . . ?
H1A C1 H1C 110.2(14) . . ?
H1B C1 H1C 110.0(15) . . ?
F2 C2 F3 106.97(10) . . ?
F2 C2 F1 106.08(9) . . ?
F3 C2 F1 105.92(10) . . ?
F2 C2 C3 112.49(9) . . ?
F3 C2 C3 112.88(9) . . ?
F1 C2 C3 111.99(9) . . ?
N2 C3 C4 113.24(9) . . ?
N2 C3 C2 118.91(10) . . ?
C4 C3 C2 127.79(10) . . ?
C5 C4 C3 103.72(9) . . ?
C5 C4 C20 129.64(10) . . ?
C3 C4 C20 126.44(9) . . ?
N1 C5 C4 106.51(9) . . ?
N1 C5 C6 123.62(9) . . ?
C4 C5 C6 129.86(10) . . ?
N3 C6 C7 123.07(10) . . ?
N3 C6 C5 117.16(9) . . ?
C7 C6 C5 119.78(9) . . ?
C8 C7 C6 118.79(11) . . ?
C8 C7 H7 121.1(9) . . ?
C6 C7 H7 120.0(9) . . ?
C9 C8 C7 118.77(11) . . ?
C9 C8 H8 121.4(10) . . ?
C7 C8 H8 119.8(10) . . ?
C8 C9 C10 118.31(11) . . ?
C8 C9 H9 121.0(9) . . ?
C10 C9 H9 120.6(9) . . ?
N3 C10 C9 124.16(11) . . ?
N3 C10 H10 116.2(9) . . ?
C9 C10 H10 119.7(9) . . ?
C12 C11 C16 121.85(10) . . ?
C12 C11 N1 119.77(10) . . ?
C16 C11 N1 118.30(10) . . ?
C11 C12 C13 118.87(11) . . ?
C11 C12 H12 119.1(9) . . ?
C13 C12 H12 122.0(9) . . ?
C14 C13 C12 120.02(11) . . ?
C14 C13 H13 121.1(9) . . ?
C12 C13 H13 118.8(9) . . ?
C15 C14 C13 120.34(11) . . ?
C15 C14 H14 119.4(9) . . ?
C13 C14 H14 120.2(10) . . ?
C14 C15 C16 120.32(11) . . ?
C14 C15 H15 120.2(10) . . ?
C16 C15 H15 119.4(10) . . ?
C11 C16 C15 118.60(11) . . ?
C11 C16 H16 119.3(8) . . ?
C15 C16 H16 122.1(8) . . ?
N4 C17 O 119.31(10) . . ?
N4 C17 C18 124.12(10) . . ?
O C17 C18 116.56(10) . . ?
C19 C18 C17 117.81(11) . . ?
C19 C18 H18 123.7(10) . . ?
C17 C18 H18 118.5(10) . . ?
C18 C19 C20 119.63(11) . . ?
C18 C19 H19 119.3(9) . . ?
C20 C19 H19 121.0(9) . . ?
C21 C20 C19 117.38(10) . . ?
C21 C20 C4 120.73(10) . . ?
C19 C20 C4 121.78(10) . . ?
N4 C21 C20 123.88(10) . . ?
N4 C21 H21 116.2(9) . . ?
C20 C21 H21 119.9(9) . . ?

loop_
_geom_bond_atom_site_label_1
_geom_bond_atom_site_label_2
_geom_bond_distance
_geom_bond_site_symmetry_2
_geom_bond_publ_flag
F1 C2 1.3390(14) . ?
F2 C2 1.3318(14) . ?
F3 C2 1.3345(14) . ?
O C17 1.3567(13) . ?
O C1 1.4314(16) . ?
N1 N2 1.3513(12) . ?
N1 C5 1.3686(13) . ?
N1 C11 1.4366(13) . ?
N2 C3 1.3314(14) . ?
N3 C10 1.3354(14) . ?
N3 C6 1.3449(13) . ?
N4 C17 1.3197(15) . ?
N4 C21 1.3472(14) . ?
C1 H1A 0.980(17) . ?
C1 H1B 0.986(17) . ?
C1 H1C 0.98(2) . ?
C2 C3 1.4901(15) . ?
C3 C4 1.4067(15) . ?
C4 C5 1.3879(14) . ?
C4 C20 1.4787(14) . ?
C5 C6 1.4758(14) . ?
C6 C7 1.3941(15) . ?
C7 C8 1.3866(16) . ?
C7 H7 0.945(15) . ?
C8 C9 1.3843(17) . ?
C8 H8 0.976(18) . ?
C9 C10 1.3884(17) . ?
C9 H9 0.954(16) . ?
C10 H10 0.967(14) . ?
C11 C12 1.3824(16) . ?
C11 C16 1.3877(15) . ?
C12 C13 1.3915(16) . ?
C12 H12 0.969(15) . ?
C13 C14 1.3890(18) . ?
C13 H13 0.963(15) . ?
C14 C15 1.3825(18) . ?
C14 H14 0.956(16) . ?
C15 C16 1.3916(16) . ?
C15 H15 0.990(17) . ?
C16 H16 0.964(15) . ?
C17 C18 1.3972(16) . ?
C18 C19 1.3742(16) . ?
C18 H18 0.963(16) . ?
C19 C20 1.4031(15) . ?
C19 H19 0.960(16) . ?
C20 C21 1.3821(15) . ?
C21 H21 0.991(15) . ?

loop_
_cod_related_entry_id
_cod_related_entry_database
_cod_related_entry_code
1 ChemSpider 30653582
